data_4021491
loop_
_publ_author_name
'R. Brandon Miles'
'Chad E. Davis'
'Robert M. Coates'

_publ_contact_author_address
;Department of Chemistry
University of Illinois
600 South Mathews Avenue, Urbana, IL  61801 (USA)
;
_publ_contact_author_email coates@scs.uiuc.edu
_publ_contact_author_fax (+1)217-244-8024
_publ_contact_author_name 'Robert M. Coates'
_publ_section_title
;
 Syn- and Anti-Selective Prins Cyclizations of \d,\e-Unsaturated
 Ketones to 1,3-Halohydrins with Lewis Acids
;
_journal_name_full 'Journal of Organic Chemistry'
_journal_page_first 1493
_journal_page_last 1501
_journal_paper_doi 10.1021/jo052142n
_journal_volume 71
_journal_year 2006
_chemical_absolute_configuration ad
_chemical_compound_source synthesis
_chemical_formula_moiety 'C13 H23 I O'
_chemical_formula_sum 'C13 H23 I O'
_chemical_formula_weight 322.21
_chemical_melting_point 347
_chemical_name_common (1R,3S,6S,9R)-3-Iodo-5,5,9-trimethylbicyclo[4.4.0]decan-1-ol
_chemical_name_systematic (1R,3S,6S,9R)-3-Iodo-5,5,9-trimethylbicyclo[4.4.0]decan-1-ol
_space_group_IT_number 19
_space_group_name_Hall 'P 2ac 2ab'
_space_group_name_H-M_alt 'P 21 21 21'
_symmetry_cell_setting orthorhombic
_symmetry_Int_Tables_number 19
_symmetry_space_group_name_Hall 'P 2ac 2ab'
_symmetry_space_group_name_H-M 'P 21 21 21'
_atom_sites_solution_hydrogens geom
_atom_sites_solution_primary direct
_atom_sites_solution_secondary difmap
_audit_creation_method SHELXL-97
_audit_update_record
; 
2004-06-15   text and data added, srw 
;
_cell_angle_alpha 90.00
_cell_angle_beta 90.00
_cell_angle_gamma 90.00
_cell_formula_units_Z 12
_cell_length_a 13.932(3)
_cell_length_b 16.279(3)
_cell_length_c 18.937(4)
_cell_measurement_reflns_used 1013
_cell_measurement_temperature 193(2)
_cell_measurement_theta_max 26.00
_cell_measurement_theta_min 2.60
_cell_volume 4295.0(15)
_computing_cell_refinement 'SAINT V6.22 (Bruker, 2001)'
_computing_data_collection 'SMART V5.625 (Bruker, 2001)'
_computing_data_reduction 'SAINT V6.22 (Bruker, 2001)'
_computing_molecular_graphics 'SHELXTL V6.10 (Bruker, 2001)'
_computing_publication_material 'CIFTAB (Sheldrick, 2001)'
_computing_structure_refinement 'SHELXTL V6.10 (Bruker, 2001)'
_computing_structure_solution 'SHELXTL V6.10 (Bruker, 2001)'
_diffrn_ambient_temperature 193(2)
_diffrn_measured_fraction_theta_full 0.999
_diffrn_measured_fraction_theta_max 0.999
_diffrn_measurement_device 'Siemens Platform/CCD'
_diffrn_measurement_method 'profile data from \w scans'
_diffrn_radiation_monochromator graphite
_diffrn_radiation_type MoK\a
_diffrn_radiation_wavelength 0.71073
_diffrn_radiation_wavelength_id g09bas
_diffrn_reflns_av_R_equivalents 0.0293
_diffrn_reflns_av_sigmaI/netI 0.0289
_diffrn_reflns_limit_h_max 17
_diffrn_reflns_limit_h_min -17
_diffrn_reflns_limit_k_max 20
_diffrn_reflns_limit_k_min -20
_diffrn_reflns_limit_l_max 23
_diffrn_reflns_limit_l_min -23
_diffrn_reflns_number 37566
_diffrn_reflns_theta_full 26.41
_diffrn_reflns_theta_max 26.41
_diffrn_reflns_theta_min 1.81
_diffrn_source 'normal-focus sealed tube'
_diffrn_standards_decay_% 0.4
_diffrn_standards_interval_time 205
_diffrn_standards_number 621
_exptl_absorpt_coefficient_mu 2.215
_exptl_absorpt_correction_T_max 0.5971
_exptl_absorpt_correction_T_min 0.4070
_exptl_absorpt_correction_type integration
_exptl_absorpt_process_details '(Bruker, 2001)'
_exptl_crystal_colour colorless
_exptl_crystal_density_diffrn 1.495
_exptl_crystal_description prism
_exptl_crystal_F_000 1944
_exptl_crystal_id g09bas
_exptl_crystal_preparation
; 
The data crystal was mounted using oil (Parantone-N, Exxon) to a 
0.4 mm cryo-loop (Hampton Research) with the (0 1 -2) scattering planes 
roughly normal to the spindle axis. 
;
_exptl_crystal_recrystallization_method 'recrystallized from pentane at 0 C'
_exptl_crystal_size_max 0.43
_exptl_crystal_size_mid 0.35
_exptl_crystal_size_min 0.26
_refine_diff_density_max 0.534
_refine_diff_density_min -0.422
_refine_diff_density_rms 0.051
_refine_ls_abs_structure_details 'Flack H D (1983), Acta Cryst. A39, 876-881'
_refine_ls_abs_structure_Flack -0.007(11)
_refine_ls_extinction_coef 0.00064(5)
_refine_ls_extinction_expression Fc^*^=kFc[1+0.001xFc^2^\l^3^/sin(2\q)]^-1/4^
_refine_ls_extinction_method SHELXL
_refine_ls_goodness_of_fit_ref 1.017
_refine_ls_hydrogen_treatment noref
_refine_ls_matrix_type full
_refine_ls_number_parameters 416
_refine_ls_number_reflns 8822
_refine_ls_number_restraints 0
_refine_ls_restrained_S_all 1.017
_refine_ls_R_factor_all 0.0339
_refine_ls_R_factor_gt 0.0242
_refine_ls_shift/su_max 0.001
_refine_ls_shift/su_mean 0.000
_refine_ls_structure_factor_coef Fsqd
_refine_ls_weighting_details 'calc w=1/[\s^2^(Fo^2^)+(0.0140P)^2^+1.2842P] where P=(Fo^2^+2Fc^2^)/3'
_refine_ls_weighting_scheme calc
_refine_ls_wR_factor_gt 0.0427
_refine_ls_wR_factor_ref 0.0449
_reflns_number_gt 7623
_reflns_number_total 8822
_reflns_threshold_expression >2sigma(I)
_cod_data_source_file jo052142nsi20051013_042827.cif
_cod_original_sg_symbol_Hall 'P 2ac 2ab '
_cod_database_code 4021491

loop_
_symmetry_equiv_pos_as_xyz
'x, y, z'
'-x+1/2, -y, z+1/2'
'-x, y+1/2, -z+1/2'
'x+1/2, -y+1/2, -z'

loop_
_atom_site_label
_atom_site_type_symbol
_atom_site_fract_x
_atom_site_fract_y
_atom_site_fract_z
_atom_site_U_iso_or_equiv
_atom_site_adp_type
_atom_site_occupancy
_atom_site_symmetry_multiplicity
_atom_site_calc_flag
_atom_site_refinement_flags
C1 C 0.36616(19) 0.5117(2) 0.12387(16) 0.0421(7) Uani 1 1 d .
H1A H 0.4039 0.5544 0.0980 0.051 Uiso 1 1 calc R
C2 C 0.37055(18) 0.53022(19) 0.20239(16) 0.0418(7) Uani 1 1 d .
H2A H 0.3318 0.4891 0.2283 0.050 Uiso 1 1 calc R
H2B H 0.3421 0.5850 0.2113 0.050 Uiso 1 1 calc R
C3 C 0.4746(2) 0.52882(19) 0.23078(14) 0.0385(7) Uani 1 1 d .
C4 C 0.52314(18) 0.44692(16) 0.20891(15) 0.0332(6) Uani 1 1 d .
H4A H 0.4873 0.4032 0.2349 0.040 Uiso 1 1 calc R
C5 C 0.6275(2) 0.4377(2) 0.23238(16) 0.0426(8) Uani 1 1 d .
H5A H 0.6673 0.4793 0.2079 0.051 Uiso 1 1 calc R
H5B H 0.6320 0.4481 0.2838 0.051 Uiso 1 1 calc R
C6 C 0.6665(2) 0.3521(2) 0.21620(18) 0.0540(9) Uani 1 1 d .
H6A H 0.7349 0.3496 0.2303 0.065 Uiso 1 1 calc R
H6B H 0.6310 0.3112 0.2447 0.065 Uiso 1 1 calc R
C7 C 0.6580(2) 0.3298(2) 0.13854(18) 0.0493(8) Uani 1 1 d .
H7A H 0.6970 0.3701 0.1110 0.059 Uiso 1 1 calc R
C8 C 0.5532(2) 0.33943(18) 0.11558(16) 0.0438(7) Uani 1 1 d .
H8A H 0.5483 0.3281 0.0643 0.053 Uiso 1 1 calc R
H8B H 0.5136 0.2982 0.1407 0.053 Uiso 1 1 calc R
C9 C 0.51336(19) 0.42445(17) 0.13036(14) 0.0337(6) Uani 1 1 d .
C10 C 0.40805(19) 0.42846(19) 0.10739(15) 0.0386(7) Uani 1 1 d .
H10A H 0.4034 0.4178 0.0560 0.046 Uiso 1 1 calc R
H10B H 0.3709 0.3855 0.1323 0.046 Uiso 1 1 calc R
C11 C 0.5287(2) 0.60632(17) 0.20648(18) 0.0451(7) Uani 1 1 d .
H11A H 0.4934 0.6553 0.2217 0.068 Uiso 1 1 calc R
H11B H 0.5340 0.6062 0.1549 0.068 Uiso 1 1 calc R
H11C H 0.5930 0.6068 0.2274 0.068 Uiso 1 1 calc R
C12 C 0.4678(2) 0.5322(2) 0.31216(16) 0.0524(8) Uani 1 1 d .
H12A H 0.4293 0.5799 0.3262 0.079 Uiso 1 1 calc R
H12B H 0.5324 0.5371 0.3322 0.079 Uiso 1 1 calc R
H12C H 0.4373 0.4819 0.3296 0.079 Uiso 1 1 calc R
C13 C 0.6967(3) 0.2441(2) 0.1224(2) 0.0757(12) Uani 1 1 d .
H13A H 0.7641 0.2407 0.1370 0.114 Uiso 1 1 calc R
H13B H 0.6919 0.2335 0.0716 0.114 Uiso 1 1 calc R
H13C H 0.6591 0.2031 0.1482 0.114 Uiso 1 1 calc R
I1 I 0.218346(15) 0.515860(18) 0.087355(13) 0.06604(8) Uani 1 1 d .
O1 O 0.56779(12) 0.48441(11) 0.09007(9) 0.0353(4) Uani 1 1 d .
H1B H 0.5694 0.4702 0.0475 0.053 Uiso 1 1 calc R
C14 C 0.7503(2) 0.26750(18) 0.60795(15) 0.0409(7) Uani 1 1 d .
H14A H 0.8054 0.2829 0.5768 0.049 Uiso 1 1 calc R
C15 C 0.6757(2) 0.22394(18) 0.56375(15) 0.0411(7) Uani 1 1 d .
H15A H 0.6206 0.2088 0.5941 0.049 Uiso 1 1 calc R
H15B H 0.7036 0.1726 0.5446 0.049 Uiso 1 1 calc R
C16 C 0.6395(2) 0.27770(19) 0.50187(15) 0.0391(7) Uani 1 1 d .
C17 C 0.60991(19) 0.36352(17) 0.52997(14) 0.0313(6) Uani 1 1 d .
H17A H 0.5500 0.3541 0.5579 0.038 Uiso 1 1 calc R
C18 C 0.5816(2) 0.42492(17) 0.47175(14) 0.0377(7) Uani 1 1 d .
H18A H 0.6390 0.4387 0.4432 0.045 Uiso 1 1 calc R
H18B H 0.5337 0.3992 0.4401 0.045 Uiso 1 1 calc R
C19 C 0.5399(2) 0.50304(19) 0.50280(15) 0.0434(7) Uani 1 1 d .
H19A H 0.4783 0.4898 0.5263 0.052 Uiso 1 1 calc R
H19B H 0.5261 0.5420 0.4640 0.052 Uiso 1 1 calc R
C20 C 0.6057(2) 0.54455(18) 0.55580(16) 0.0395(7) Uani 1 1 d .
H20A H 0.6649 0.5624 0.5302 0.047 Uiso 1 1 calc R
C21 C 0.6355(2) 0.48201(18) 0.61223(14) 0.0366(7) Uani 1 1 d .
H21A H 0.6819 0.5083 0.6448 0.044 Uiso 1 1 calc R
H21B H 0.5782 0.4664 0.6401 0.044 Uiso 1 1 calc R
C22 C 0.68065(18) 0.40465(16) 0.58168(14) 0.0293(6) Uani 1 1 d .
C23 C 0.7094(2) 0.34492(16) 0.64006(14) 0.0350(6) Uani 1 1 d .
H23A H 0.7579 0.3709 0.6711 0.042 Uiso 1 1 calc R
H23B H 0.6526 0.3312 0.6691 0.042 Uiso 1 1 calc R
C24 C 0.7161(3) 0.28105(19) 0.44400(16) 0.0507(8) Uani 1 1 d .
H24A H 0.7318 0.2251 0.4287 0.076 Uiso 1 1 calc R
H24B H 0.7739 0.3077 0.4625 0.076 Uiso 1 1 calc R
H24C H 0.6916 0.3125 0.4037 0.076 Uiso 1 1 calc R
C25 C 0.5495(3) 0.2339(2) 0.47211(17) 0.0572(9) Uani 1 1 d .
H25A H 0.5654 0.1768 0.4608 0.086 Uiso 1 1 calc R
H25B H 0.5280 0.2622 0.4292 0.086 Uiso 1 1 calc R
H25C H 0.4982 0.2352 0.5075 0.086 Uiso 1 1 calc R
C26 C 0.5594(3) 0.6206(2) 0.58798(19) 0.0573(9) Uani 1 1 d .
H26A H 0.6051 0.6474 0.6199 0.086 Uiso 1 1 calc R
H26B H 0.5020 0.6045 0.6145 0.086 Uiso 1 1 calc R
H26C H 0.5413 0.6588 0.5503 0.086 Uiso 1 1 calc R
I2 I 0.802872(18) 0.186280(14) 0.690539(14) 0.06599(8) Uani 1 1 d .
O2 O 0.76656(12) 0.42728(11) 0.54275(9) 0.0310(4) Uani 1 1 d .
H2C H 0.8047 0.4520 0.5698 0.047 Uiso 1 1 calc R
C27 C 0.5474(2) 0.60458(15) 0.84079(14) 0.0322(6) Uani 1 1 d .
H27A H 0.5306 0.6113 0.8918 0.039 Uiso 1 1 calc R
C28 C 0.46673(19) 0.55809(15) 0.80497(15) 0.0346(6) Uani 1 1 d .
H28A H 0.4834 0.5494 0.7547 0.042 Uiso 1 1 calc R
H28B H 0.4075 0.5916 0.8067 0.042 Uiso 1 1 calc R
C29 C 0.44733(19) 0.47426(16) 0.83992(14) 0.0324(6) Uani 1 1 d .
C30 C 0.54267(18) 0.42503(15) 0.84649(14) 0.0302(6) Uani 1 1 d .
H30A H 0.5602 0.4098 0.7970 0.036 Uiso 1 1 calc R
C31 C 0.5342(2) 0.34348(17) 0.88575(17) 0.0400(7) Uani 1 1 d .
H31A H 0.5189 0.3544 0.9359 0.048 Uiso 1 1 calc R
H31B H 0.4807 0.3113 0.8653 0.048 Uiso 1 1 calc R
C32 C 0.6263(2) 0.29306(18) 0.88159(18) 0.0459(8) Uani 1 1 d .
H32A H 0.6379 0.2767 0.8320 0.055 Uiso 1 1 calc R
H32B H 0.6187 0.2424 0.9099 0.055 Uiso 1 1 calc R
C33 C 0.7132(2) 0.34154(17) 0.90888(16) 0.0407(7) Uani 1 1 d .
H33A H 0.7023 0.3542 0.9599 0.049 Uiso 1 1 calc R
C34 C 0.7204(2) 0.42273(16) 0.86868(15) 0.0341(6) Uani 1 1 d .
H34A H 0.7751 0.4548 0.8875 0.041 Uiso 1 1 calc R
H34B H 0.7334 0.4111 0.8183 0.041 Uiso 1 1 calc R
C35 C 0.62916(18) 0.47401(16) 0.87457(13) 0.0280(6) Uani 1 1 d .
C36 C 0.64010(19) 0.55582(16) 0.83603(14) 0.0308(6) Uani 1 1 d .
H36A H 0.6931 0.5877 0.8574 0.037 Uiso 1 1 calc R
H36B H 0.6562 0.5457 0.7858 0.037 Uiso 1 1 calc R
C37 C 0.39555(19) 0.48700(19) 0.91111(15) 0.0403(7) Uani 1 1 d .
H37A H 0.3373 0.5196 0.9036 0.060 Uiso 1 1 calc R
H37B H 0.4383 0.5160 0.9438 0.060 Uiso 1 1 calc R
H37C H 0.3782 0.4335 0.9311 0.060 Uiso 1 1 calc R
C38 C 0.3775(2) 0.42806(19) 0.79120(18) 0.0490(8) Uani 1 1 d .
H38A H 0.3192 0.4610 0.7846 0.073 Uiso 1 1 calc R
H38B H 0.3605 0.3752 0.8126 0.073 Uiso 1 1 calc R
H38C H 0.4081 0.4186 0.7453 0.073 Uiso 1 1 calc R
C39 C 0.8065(2) 0.2919(2) 0.9025(2) 0.0584(9) Uani 1 1 d .
H39A H 0.8015 0.2419 0.9311 0.088 Uiso 1 1 calc R
H39B H 0.8604 0.3252 0.9193 0.088 Uiso 1 1 calc R
H39C H 0.8170 0.2769 0.8529 0.088 Uiso 1 1 calc R
I3 I 0.564437(15) 0.726017(12) 0.794895(11) 0.04707(6) Uani 1 1 d .
O3 O 0.61143(12) 0.49232(11) 0.94824(9) 0.0312(4) Uani 1 1 d .
H3A H 0.6596 0.5160 0.9655 0.047 Uiso 1 1 calc R

loop_
_atom_site_aniso_label
_atom_site_aniso_U_11
_atom_site_aniso_U_22
_atom_site_aniso_U_33
_atom_site_aniso_U_23
_atom_site_aniso_U_13
_atom_site_aniso_U_12
C1 0.0269(14) 0.054(2) 0.0451(17) 0.0109(15) -0.0019(12) -0.0077(14)
C2 0.0321(15) 0.0503(18) 0.0430(17) 0.0023(15) 0.0032(14) -0.0042(13)
C3 0.0349(15) 0.0477(18) 0.0329(16) -0.0011(13) 0.0017(12) -0.0088(14)
C4 0.0302(14) 0.0401(15) 0.0295(14) 0.0075(13) -0.0007(12) -0.0096(11)
C5 0.0390(17) 0.050(2) 0.0383(17) 0.0034(14) -0.0067(13) -0.0019(14)
C6 0.0412(18) 0.056(2) 0.065(2) 0.0061(18) -0.0115(16) -0.0008(16)
C7 0.0398(17) 0.0426(19) 0.066(2) 0.0019(16) -0.0025(16) 0.0015(15)
C8 0.0413(17) 0.0453(18) 0.0450(18) 0.0011(14) -0.0035(14) -0.0131(15)
C9 0.0319(15) 0.0385(16) 0.0305(15) 0.0053(12) -0.0005(12) -0.0116(13)
C10 0.0324(16) 0.0503(19) 0.0332(16) 0.0063(13) -0.0044(12) -0.0136(14)
C11 0.0438(17) 0.0423(16) 0.0492(19) -0.0011(16) 0.0008(15) -0.0076(13)
C12 0.056(2) 0.067(2) 0.0341(18) -0.0039(16) 0.0015(15) -0.0019(17)
C13 0.066(3) 0.051(2) 0.110(3) -0.004(2) -0.002(2) 0.0084(19)
I1 0.03378(11) 0.0962(2) 0.06815(16) 0.00972(14) -0.01215(11) -0.00144(12)
O1 0.0370(10) 0.0420(11) 0.0268(9) 0.0010(8) 0.0042(9) -0.0170(9)
C14 0.0431(17) 0.0349(16) 0.0446(17) 0.0112(14) -0.0009(13) -0.0026(14)
C15 0.0484(18) 0.0314(15) 0.0435(17) 0.0003(14) 0.0012(14) -0.0052(14)
C16 0.0462(18) 0.0334(16) 0.0377(16) -0.0028(14) -0.0020(13) -0.0076(15)
C17 0.0294(14) 0.0354(16) 0.0289(15) 0.0002(12) 0.0015(12) -0.0069(12)
C18 0.0372(17) 0.0451(17) 0.0307(15) 0.0025(12) -0.0035(13) -0.0064(14)
C19 0.0432(17) 0.0493(18) 0.0377(17) 0.0033(14) -0.0025(13) 0.0055(15)
C20 0.0424(17) 0.0372(17) 0.0390(16) -0.0016(13) 0.0062(13) -0.0011(13)
C21 0.0376(15) 0.0408(17) 0.0314(15) -0.0020(13) 0.0039(12) -0.0072(14)
C22 0.0257(13) 0.0350(15) 0.0272(14) 0.0019(11) 0.0024(12) -0.0090(11)
C23 0.0354(15) 0.0386(16) 0.0309(15) 0.0049(12) -0.0022(13) -0.0091(13)
C24 0.071(2) 0.0397(17) 0.0412(17) -0.0055(15) 0.0095(16) 0.0017(18)
C25 0.074(2) 0.0420(18) 0.055(2) -0.0064(16) -0.0179(18) -0.0211(18)
C26 0.060(2) 0.051(2) 0.061(2) -0.0060(16) 0.004(2) 0.0117(17)
I2 0.06802(16) 0.05009(13) 0.07985(18) 0.02636(12) -0.02521(13) -0.00506(11)
O2 0.0261(10) 0.0353(10) 0.0316(10) 0.0010(8) 0.0032(8) -0.0092(8)
C27 0.0417(17) 0.0253(13) 0.0295(15) 0.0008(11) 0.0040(12) 0.0045(12)
C28 0.0383(16) 0.0338(14) 0.0318(16) -0.0022(12) -0.0025(13) 0.0048(12)
C29 0.0306(14) 0.0321(14) 0.0345(15) -0.0022(11) -0.0046(12) -0.0012(12)
C30 0.0329(15) 0.0286(14) 0.0292(14) -0.0043(11) -0.0029(12) -0.0025(12)
C31 0.0452(18) 0.0299(15) 0.0450(18) 0.0003(13) -0.0087(14) -0.0060(13)
C32 0.0505(19) 0.0290(18) 0.058(2) 0.0017(14) -0.0108(16) 0.0002(13)
C33 0.0415(16) 0.0328(16) 0.0477(17) -0.0017(13) -0.0081(15) 0.0026(13)
C34 0.0308(15) 0.0314(15) 0.0400(16) -0.0043(12) -0.0011(13) 0.0010(12)
C35 0.0326(14) 0.0272(15) 0.0240(14) -0.0042(11) 0.0001(11) -0.0001(11)
C36 0.0333(15) 0.0309(15) 0.0281(15) -0.0019(11) 0.0035(11) -0.0022(12)
C37 0.0347(14) 0.0431(18) 0.0432(16) 0.0016(15) 0.0003(13) -0.0006(13)
C38 0.0415(17) 0.0481(18) 0.057(2) -0.0054(17) -0.0175(16) 0.0008(14)
C39 0.054(2) 0.044(2) 0.077(2) -0.0010(17) -0.0127(19) 0.0144(16)
I3 0.05463(13) 0.03223(10) 0.05434(12) 0.01036(10) 0.01050(11) 0.00641(9)
O3 0.0317(9) 0.0369(11) 0.0250(9) -0.0049(8) -0.0012(8) -0.0079(8)

loop_
_atom_type_symbol
_atom_type_description
_atom_type_scat_dispersion_real
_atom_type_scat_dispersion_imag
_atom_type_scat_source
C C 0.0033 0.0016 'International Tables Vol C Tables 4.2.6.8 and 6.1.1.4'
H H 0.0000 0.0000 'International Tables Vol C Tables 4.2.6.8 and 6.1.1.4'
O O 0.0106 0.0060 'International Tables Vol C Tables 4.2.6.8 and 6.1.1.4'
I I -0.4742 1.8119 'International Tables Vol C Tables 4.2.6.8 and 6.1.1.4'

loop_
_exptl_crystal_face_index_h
_exptl_crystal_face_index_k
_exptl_crystal_face_index_l
_exptl_crystal_face_perp_dist
-1.00 -2.00 2.00 0.1200
-1.00 1.00 -1.00 0.1400
-2.00 0.00 1.00 0.1600
1.00 1.00 1.00 0.1900
1.00 -1.00 1.00 0.1800
1.00 0.00 -2.00 0.1700
0.00 1.00 -2.00 0.1800
1.00 -1.00 0.00 0.2000
-3.00 -1.00 -1.00 0.2300

loop_
_geom_angle_atom_site_label_1
_geom_angle_atom_site_label_2
_geom_angle_atom_site_label_3
_geom_angle
C10 C1 C2 111.4(3)
C10 C1 I1 109.20(18)
C2 C1 I1 110.09(18)
C10 C1 H1A 108.7
C2 C1 H1A 108.7
I1 C1 H1A 108.7
C1 C2 C3 112.0(2)
C1 C2 H2A 109.2
C3 C2 H2A 109.2
C1 C2 H2B 109.2
C3 C2 H2B 109.2
H2A C2 H2B 107.9
C11 C3 C12 107.4(2)
C11 C3 C2 110.0(2)
C12 C3 C2 106.8(2)
C11 C3 C4 114.3(2)
C12 C3 C4 108.9(2)
C2 C3 C4 109.2(2)
C5 C4 C9 110.0(2)
C5 C4 C3 114.9(2)
C9 C4 C3 115.1(2)
C5 C4 H4A 105.2
C9 C4 H4A 105.2
C3 C4 H4A 105.2
C6 C5 C4 111.7(3)
C6 C5 H5A 109.3
C4 C5 H5A 109.3
C6 C5 H5B 109.3
C4 C5 H5B 109.3
H5A C5 H5B 107.9
C7 C6 C5 112.6(3)
C7 C6 H6A 109.1
C5 C6 H6A 109.1
C7 C6 H6B 109.1
C5 C6 H6B 109.1
H6A C6 H6B 107.8
C6 C7 C13 112.6(3)
C6 C7 C8 109.0(3)
C13 C7 C8 112.0(3)
C6 C7 H7A 107.7
C13 C7 H7A 107.7
C8 C7 H7A 107.7
C9 C8 C7 113.0(2)
C9 C8 H8A 109.0
C7 C8 H8A 109.0
C9 C8 H8B 109.0
C7 C8 H8B 109.0
H8A C8 H8B 107.8
O1 C9 C8 109.0(2)
O1 C9 C10 108.8(2)
C8 C9 C10 109.7(2)
O1 C9 C4 107.6(2)
C8 C9 C4 111.3(2)
C10 C9 C4 110.5(2)
C1 C10 C9 110.5(2)
C1 C10 H10A 109.5
C9 C10 H10A 109.5
C1 C10 H10B 109.5
C9 C10 H10B 109.5
H10A C10 H10B 108.1
C3 C11 H11A 109.5
C3 C11 H11B 109.5
H11A C11 H11B 109.5
C3 C11 H11C 109.5
H11A C11 H11C 109.5
H11B C11 H11C 109.5
C3 C12 H12A 109.5
C3 C12 H12B 109.5
H12A C12 H12B 109.5
C3 C12 H12C 109.5
H12A C12 H12C 109.5
H12B C12 H12C 109.5
C7 C13 H13A 109.5
C7 C13 H13B 109.5
H13A C13 H13B 109.5
C7 C13 H13C 109.5
H13A C13 H13C 109.5
H13B C13 H13C 109.5
C9 O1 H1B 109.5
C23 C14 C15 110.8(2)
C23 C14 I2 110.16(18)
C15 C14 I2 110.16(19)
C23 C14 H14A 108.6
C15 C14 H14A 108.6
I2 C14 H14A 108.6
C14 C15 C16 112.2(2)
C14 C15 H15A 109.2
C16 C15 H15A 109.2
C14 C15 H15B 109.2
C16 C15 H15B 109.2
H15A C15 H15B 107.9
C24 C16 C15 109.6(3)
C24 C16 C25 108.7(2)
C15 C16 C25 106.2(2)
C24 C16 C17 113.5(2)
C15 C16 C17 109.7(2)
C25 C16 C17 108.9(2)
C18 C17 C22 109.7(2)
C18 C17 C16 114.0(2)
C22 C17 C16 116.0(2)
C18 C17 H17A 105.4
C22 C17 H17A 105.4
C16 C17 H17A 105.4
C19 C18 C17 111.4(2)
C19 C18 H18A 109.4
C17 C18 H18A 109.4
C19 C18 H18B 109.4
C17 C18 H18B 109.4
H18A C18 H18B 108.0
C18 C19 C20 113.5(2)
C18 C19 H19A 108.9
C20 C19 H19A 108.9
C18 C19 H19B 108.9
C20 C19 H19B 108.9
H19A C19 H19B 107.7
C19 C20 C26 111.8(3)
C19 C20 C21 109.2(2)
C26 C20 C21 112.1(3)
C19 C20 H20A 107.9
C26 C20 H20A 107.9
C21 C20 H20A 107.9
C22 C21 C20 113.3(2)
C22 C21 H21A 108.9
C20 C21 H21A 108.9
C22 C21 H21B 108.9
C20 C21 H21B 108.9
H21A C21 H21B 107.7
O2 C22 C21 108.9(2)
O2 C22 C23 108.2(2)
C21 C22 C23 111.1(2)
O2 C22 C17 108.3(2)
C21 C22 C17 109.7(2)
C23 C22 C17 110.6(2)
C14 C23 C22 109.8(2)
C14 C23 H23A 109.7
C22 C23 H23A 109.7
C14 C23 H23B 109.7
C22 C23 H23B 109.7
H23A C23 H23B 108.2
C16 C24 H24A 109.5
C16 C24 H24B 109.5
H24A C24 H24B 109.5
C16 C24 H24C 109.5
H24A C24 H24C 109.5
H24B C24 H24C 109.5
C16 C25 H25A 109.5
C16 C25 H25B 109.5
H25A C25 H25B 109.5
C16 C25 H25C 109.5
H25A C25 H25C 109.5
H25B C25 H25C 109.5
C20 C26 H26A 109.5
C20 C26 H26B 109.5
H26A C26 H26B 109.5
C20 C26 H26C 109.5
H26A C26 H26C 109.5
H26B C26 H26C 109.5
C22 O2 H2C 109.5
C28 C27 C36 110.1(2)
C28 C27 I3 110.86(17)
C36 C27 I3 111.05(18)
C28 C27 H27A 108.3
C36 C27 H27A 108.3
I3 C27 H27A 108.3
C27 C28 C29 112.3(2)
C27 C28 H28A 109.1
C29 C28 H28A 109.1
C27 C28 H28B 109.1
C29 C28 H28B 109.1
H28A C28 H28B 107.9
C38 C29 C28 106.6(2)
C38 C29 C37 107.1(2)
C28 C29 C37 109.8(2)
C38 C29 C30 109.7(2)
C28 C29 C30 109.9(2)
C37 C29 C30 113.5(2)
C31 C30 C35 110.0(2)
C31 C30 C29 114.9(2)
C35 C30 C29 115.4(2)
C31 C30 H30A 105.1
C35 C30 H30A 105.1
C29 C30 H30A 105.1
C32 C31 C30 112.2(2)
C32 C31 H31A 109.2
C30 C31 H31A 109.2
C32 C31 H31B 109.2
C30 C31 H31B 109.2
H31A C31 H31B 107.9
C31 C32 C33 111.7(2)
C31 C32 H32A 109.3
C33 C32 H32A 109.3
C31 C32 H32B 109.3
C33 C32 H32B 109.3
H32A C32 H32B 108.0
C34 C33 C32 109.2(2)
C34 C33 C39 111.1(3)
C32 C33 C39 111.7(2)
C34 C33 H33A 108.2
C32 C33 H33A 108.2
C39 C33 H33A 108.2
C35 C34 C33 112.5(2)
C35 C34 H34A 109.1
C33 C34 H34A 109.1
C35 C34 H34B 109.1
C33 C34 H34B 109.1
H34A C34 H34B 107.8
O3 C35 C34 109.0(2)
O3 C35 C36 107.4(2)
C34 C35 C36 111.1(2)
O3 C35 C30 107.8(2)
C34 C35 C30 110.1(2)
C36 C35 C30 111.4(2)
C27 C36 C35 110.0(2)
C27 C36 H36A 109.7
C35 C36 H36A 109.7
C27 C36 H36B 109.7
C35 C36 H36B 109.7
H36A C36 H36B 108.2
C29 C37 H37A 109.5
C29 C37 H37B 109.5
H37A C37 H37B 109.5
C29 C37 H37C 109.5
H37A C37 H37C 109.5
H37B C37 H37C 109.5
C29 C38 H38A 109.5
C29 C38 H38B 109.5
H38A C38 H38B 109.5
C29 C38 H38C 109.5
H38A C38 H38C 109.5
H38B C38 H38C 109.5
C33 C39 H39A 109.5
C33 C39 H39B 109.5
H39A C39 H39B 109.5
C33 C39 H39C 109.5
H39A C39 H39C 109.5
H39B C39 H39C 109.5
C35 O3 H3A 109.5

loop_
_geom_bond_atom_site_label_1
_geom_bond_atom_site_label_2
_geom_bond_distance
C1 C10 1.508(4)
C1 C2 1.519(4)
C1 I1 2.173(3)
C1 H1A 1.0000
C2 C3 1.546(4)
C2 H2A 0.9900
C2 H2B 0.9900
C3 C11 1.540(4)
C3 C12 1.545(4)
C3 C4 1.552(4)
C4 C5 1.528(4)
C4 C9 1.538(4)
C4 H4A 1.0000
C5 C6 1.527(4)
C5 H5A 0.9900
C5 H5B 0.9900
C6 C7 1.520(5)
C6 H6A 0.9900
C6 H6B 0.9900
C7 C13 1.526(5)
C7 C8 1.530(4)
C7 H7A 1.0000
C8 C9 1.517(4)
C8 H8A 0.9900
C8 H8B 0.9900
C9 O1 1.453(3)
C9 C10 1.532(4)
C10 H10A 0.9900
C10 H10B 0.9900
C11 H11A 0.9800
C11 H11B 0.9800
C11 H11C 0.9800
C12 H12A 0.9800
C12 H12B 0.9800
C12 H12C 0.9800
C13 H13A 0.9800
C13 H13B 0.9800
C13 H13C 0.9800
O1 H1B 0.8400
C14 C23 1.511(4)
C14 C15 1.511(4)
C14 I2 2.175(3)
C14 H14A 1.0000
C15 C16 1.547(4)
C15 H15A 0.9900
C15 H15B 0.9900
C16 C24 1.530(4)
C16 C25 1.548(4)
C16 C17 1.551(4)
C17 C18 1.539(4)
C17 C22 1.542(4)
C17 H17A 1.0000
C18 C19 1.517(4)
C18 H18A 0.9900
C18 H18B 0.9900
C19 C20 1.518(4)
C19 H19A 0.9900
C19 H19B 0.9900
C20 C26 1.524(4)
C20 C21 1.533(4)
C20 H20A 1.0000
C21 C22 1.522(4)
C21 H21A 0.9900
C21 H21B 0.9900
C22 O2 1.453(3)
C22 C23 1.526(4)
C23 H23A 0.9900
C23 H23B 0.9900
C24 H24A 0.9800
C24 H24B 0.9800
C24 H24C 0.9800
C25 H25A 0.9800
C25 H25B 0.9800
C25 H25C 0.9800
C26 H26A 0.9800
C26 H26B 0.9800
C26 H26C 0.9800
O2 H2C 0.8400
C27 C28 1.516(4)
C27 C36 1.518(4)
C27 I3 2.172(3)
C27 H27A 1.0000
C28 C29 1.541(4)
C28 H28A 0.9900
C28 H28B 0.9900
C29 C38 1.538(4)
C29 C37 1.543(4)
C29 C30 1.556(4)
C30 C31 1.526(4)
C30 C35 1.540(4)
C30 H30A 1.0000
C31 C32 1.525(4)
C31 H31A 0.9900
C31 H31B 0.9900
C32 C33 1.534(4)
C32 H32A 0.9900
C32 H32B 0.9900
C33 C34 1.529(4)
C33 C39 1.535(4)
C33 H33A 1.0000
C34 C35 1.525(4)
C34 H34A 0.9900
C34 H34B 0.9900
C35 O3 1.448(3)
C35 C36 1.526(4)
C36 H36A 0.9900
C36 H36B 0.9900
C37 H37A 0.9800
C37 H37B 0.9800
C37 H37C 0.9800
C38 H38A 0.9800
C38 H38B 0.9800
C38 H38C 0.9800
C39 H39A 0.9800
C39 H39B 0.9800
C39 H39C 0.9800
O3 H3A 0.8400

loop_
_geom_hbond_atom_site_label_D
_geom_hbond_atom_site_label_H
_geom_hbond_atom_site_label_A
_geom_hbond_distance_DH
_geom_hbond_distance_HA
_geom_hbond_distance_DA
_geom_hbond_angle_DHA
_geom_hbond_site_symmetry_A
O1 H1B O3 0.84 2.00 2.757(2) 149.4 1_554
O2 H2C O1 0.84 2.09 2.863(2) 152.4 2_665
O3 H3A O2 0.84 2.01 2.794(2) 154.4 2_665

loop_
_geom_torsion_atom_site_label_1
_geom_torsion_atom_site_label_2
_geom_torsion_atom_site_label_3
_geom_torsion_atom_site_label_4
_geom_torsion
C10 C1 C2 C3 59.2(3)
I1 C1 C2 C3 -179.4(2)
C1 C2 C3 C11 74.1(3)
C1 C2 C3 C12 -169.7(3)
C1 C2 C3 C4 -52.1(3)
C11 C3 C4 C5 55.2(3)
C12 C3 C4 C5 -64.8(3)
C2 C3 C4 C5 178.9(2)
C11 C3 C4 C9 -74.2(3)
C12 C3 C4 C9 165.8(2)
C2 C3 C4 C9 49.5(3)
C9 C4 C5 C6 -54.5(3)
C3 C4 C5 C6 173.6(2)
C4 C5 C6 C7 56.3(3)
C5 C6 C7 C13 -179.8(3)
C5 C6 C7 C8 -54.9(3)
C6 C7 C8 C9 55.3(3)
C13 C7 C8 C9 -179.4(3)
C7 C8 C9 O1 62.2(3)
C7 C8 C9 C10 -178.8(2)
C7 C8 C9 C4 -56.3(3)
C5 C4 C9 O1 -64.8(3)
C3 C4 C9 O1 67.0(3)
C5 C4 C9 C8 54.5(3)
C3 C4 C9 C8 -173.7(2)
C5 C4 C9 C10 176.6(2)
C3 C4 C9 C10 -51.6(3)
C2 C1 C10 C9 -60.0(3)
I1 C1 C10 C9 178.19(17)
O1 C9 C10 C1 -62.8(3)
C8 C9 C10 C1 178.1(2)
C4 C9 C10 C1 55.1(3)
C23 C14 C15 C16 60.7(3)
I2 C14 C15 C16 -177.20(19)
C14 C15 C16 C24 74.9(3)
C14 C15 C16 C25 -167.8(3)
C14 C15 C16 C17 -50.3(3)
C24 C16 C17 C18 51.6(3)
C15 C16 C17 C18 174.6(2)
C25 C16 C17 C18 -69.6(3)
C24 C16 C17 C22 -77.3(3)
C15 C16 C17 C22 45.7(3)
C25 C16 C17 C22 161.5(2)
C22 C17 C18 C19 -56.2(3)
C16 C17 C18 C19 171.8(2)
C17 C18 C19 C20 55.5(3)
C18 C19 C20 C26 -177.6(3)
C18 C19 C20 C21 -53.0(3)
C19 C20 C21 C22 54.8(3)
C26 C20 C21 C22 179.1(2)
C20 C21 C22 O2 60.5(3)
C20 C21 C22 C23 179.7(2)
C20 C21 C22 C17 -57.8(3)
C18 C17 C22 O2 -61.8(3)
C16 C17 C22 O2 69.2(3)
C18 C17 C22 C21 56.9(3)
C16 C17 C22 C21 -172.1(2)
C18 C17 C22 C23 179.8(2)
C16 C17 C22 C23 -49.2(3)
C15 C14 C23 C22 -62.7(3)
I2 C14 C23 C22 175.14(17)
O2 C22 C23 C14 -62.7(3)
C21 C22 C23 C14 177.8(2)
C17 C22 C23 C14 55.8(3)
C36 C27 C28 C29 61.2(3)
I3 C27 C28 C29 -175.55(17)
C27 C28 C29 C38 -170.3(2)
C27 C28 C29 C37 74.0(3)
C27 C28 C29 C30 -51.5(3)
C38 C29 C30 C31 -67.7(3)
C28 C29 C30 C31 175.3(2)
C37 C29 C30 C31 52.0(3)
C38 C29 C30 C35 162.6(2)
C28 C29 C30 C35 45.6(3)
C37 C29 C30 C35 -77.7(3)
C35 C30 C31 C32 -55.6(3)
C29 C30 C31 C32 172.1(2)
C30 C31 C32 C33 55.8(3)
C31 C32 C33 C34 -54.8(3)
C31 C32 C33 C39 -178.1(3)
C32 C33 C34 C35 56.9(3)
C39 C33 C34 C35 -179.4(2)
C33 C34 C35 O3 60.0(3)
C33 C34 C35 C36 178.0(2)
C33 C34 C35 C30 -58.1(3)
C31 C30 C35 O3 -62.8(3)
C29 C30 C35 O3 69.2(3)
C31 C30 C35 C34 55.9(3)
C29 C30 C35 C34 -172.0(2)
C31 C30 C35 C36 179.6(2)
C29 C30 C35 C36 -48.4(3)
C28 C27 C36 C35 -62.1(3)
I3 C27 C36 C35 174.77(17)
O3 C35 C36 C27 -62.6(3)
C34 C35 C36 C27 178.3(2)
C30 C35 C36 C27 55.2(3)

loop_
_cod_related_entry_id
_cod_related_entry_database
_cod_related_entry_code
1 ChemSpider 9755360
